data_1517173
loop_
_publ_author_name
'Braunschweig, Holger'
'Dewhurst, Rian D.'
'Hupp, Florian'
'Kaufmann, Christina'
'Phukan, Ashwini K.'
'Schneider, Christoph'
'Ye, Qing'

_publ_section_title
;
 Gauging metal Lewis basicity of zerovalent iron complexes via metal-only
 Lewis pairs
;
_journal_issue 10
_journal_name_full 'Chemical Science'
_journal_page_first 4099
_journal_paper_doi 10.1039/C4SC01539H
_journal_volume 5
_journal_year 2014
_chemical_formula_moiety 'C13 H18 Cl3 Fe Ga N2 O3'
_chemical_formula_sum 'C13 H18 Cl3 Fe Ga N2 O3'
_chemical_formula_weight 482.21
_chemical_name_common
;
?
;
_chemical_name_systematic
;
?
;
_space_group_IT_number 62
_symmetry_cell_setting orthorhombic
_symmetry_space_group_name_Hall '-P 2ac 2n'
_symmetry_space_group_name_H-M 'P n m a'
_atom_sites_solution_hydrogens geom
_atom_sites_solution_primary direct
_atom_sites_solution_secondary difmap
_audit_creation_method SHELXL-97
_cell_angle_alpha 90.00
_cell_angle_beta 90.00
_cell_angle_gamma 90.00
_cell_formula_units_Z 4
_cell_length_a 11.8260(8)
_cell_length_b 18.0027(12)
_cell_length_c 9.6374(6)
_cell_measurement_reflns_used 5525
_cell_measurement_temperature 100(2)
_cell_measurement_theta_max 26.46
_cell_measurement_theta_min 2.26
_cell_volume 2051.8(2)
_computing_cell_refinement 'Saint+ ver. 7.68A (Bruker AXS)'
_computing_data_collection 'APEX2 ver. 2010.3 (Bruker AXS)'
_computing_data_reduction 'Saint+ ver. 7.68A (Bruker AXS)'
_computing_molecular_graphics 'XP ver. 5.1 (Bruker AXS, 1998)'
_computing_publication_material 'SHELXL-97 (Sheldrick, 2008)'
_computing_structure_refinement 'SHELXL-97 (Sheldrick, 1997)'
_computing_structure_solution 'SHELXS-97 (Sheldrick, 1990)'
_diffrn_ambient_temperature 100(2)
_diffrn_detector_area_resol_mean 8.333
_diffrn_measured_fraction_theta_full 1.000
_diffrn_measured_fraction_theta_max 1.000
_diffrn_measurement_device_type 'Bruker X8-APEX II'
_diffrn_measurement_method '\f and \w scans'
_diffrn_radiation_monochromator 'multi-layer mirror'
_diffrn_radiation_source 'rotating anode'
_diffrn_radiation_type MoK\a
_diffrn_radiation_wavelength 0.71073
_diffrn_reflns_av_R_equivalents 0.0410
_diffrn_reflns_av_sigmaI/netI 0.0232
_diffrn_reflns_limit_h_max 10
_diffrn_reflns_limit_h_min -14
_diffrn_reflns_limit_k_max 22
_diffrn_reflns_limit_k_min -22
_diffrn_reflns_limit_l_max 12
_diffrn_reflns_limit_l_min -12
_diffrn_reflns_number 18070
_diffrn_reflns_theta_full 26.00
_diffrn_reflns_theta_max 26.37
_diffrn_reflns_theta_min 2.26
_exptl_absorpt_coefficient_mu 2.422
_exptl_absorpt_correction_T_max 0.7454
_exptl_absorpt_correction_T_min 0.6417
_exptl_absorpt_correction_type multi-scan
_exptl_absorpt_process_details 'Sadabs 2008/1 (Bruker 2008)'
_exptl_crystal_colour colourless
_exptl_crystal_density_diffrn 1.561
_exptl_crystal_density_method 'not measured'
_exptl_crystal_description plate
_exptl_crystal_F_000 968
_exptl_crystal_size_max 0.13
_exptl_crystal_size_mid 0.10
_exptl_crystal_size_min 0.02
_refine_diff_density_max 0.296
_refine_diff_density_min -0.223
_refine_diff_density_rms 0.060
_refine_ls_extinction_method none
_refine_ls_goodness_of_fit_ref 0.991
_refine_ls_hydrogen_treatment constr
_refine_ls_matrix_type full
_refine_ls_number_parameters 115
_refine_ls_number_reflns 2165
_refine_ls_number_restraints 0
_refine_ls_restrained_S_all 0.991
_refine_ls_R_factor_all 0.0285
_refine_ls_R_factor_gt 0.0204
_refine_ls_shift/su_max 0.001
_refine_ls_shift/su_mean 0.000
_refine_ls_structure_factor_coef Fsqd
_refine_ls_weighting_details 'calc w=1/[\s^2^(Fo^2^)+(0.0221P)^2^+0.8675P] where P=(Fo^2^+2Fc^2^)/3'
_refine_ls_weighting_scheme calc
_refine_ls_wR_factor_gt 0.0437
_refine_ls_wR_factor_ref 0.0473
_reflns_number_gt 1856
_reflns_number_total 2165
_reflns_threshold_expression >2sigma(I)
_cod_data_source_file c4sc01539h2.cif
_cod_data_source_block 2f
_cod_depositor_comments
;
The following automatic conversions were performed:

'_symmetry_cell_setting' value 'Orthorhombic' changed to
'orthorhombic' according to
/usr/data/users/saulius/crontab/automatic-downloads/rss-feeds/RSC/lib/dictionaries/cif_core.dic
dictionary named 'cif_core.dic' version 2.4.2 from 2011-04-26.

Automatic conversion script
Id: cif_fix_values 2281 2013-09-26 08:29:07Z andrius 

 Adding full bibliography for 1517166--1517175.cif.
;
_cod_original_sg_symbol_H-M Pnma
_cod_database_code 1517173

loop_
_symmetry_equiv_pos_as_xyz
'x, y, z'
'-x+1/2, -y, z+1/2'
'-x, y+1/2, -z'
'x+1/2, -y+1/2, -z+1/2'
'-x, -y, -z'
'x-1/2, y, -z-1/2'
'x, -y-1/2, z'
'-x-1/2, y-1/2, z-1/2'

loop_
_atom_site_label
_atom_site_type_symbol
_atom_site_fract_x
_atom_site_fract_y
_atom_site_fract_z
_atom_site_U_iso_or_equiv
_atom_site_adp_type
_atom_site_occupancy
_atom_site_symmetry_multiplicity
_atom_site_calc_flag
_atom_site_refinement_flags
Ga1 Ga 0.71125(2) 0.2500 0.50627(3) 0.01393(8) Uani 1 2 d S
Cl1 Cl 0.67506(6) 0.2500 0.28116(6) 0.02322(15) Uani 1 2 d S
O1 O 0.85662(11) 0.36491(7) 0.77531(13) 0.0263(3) Uani 1 1 d .
C1 C 0.87895(15) 0.32053(10) 0.69660(18) 0.0173(4) Uani 1 1 d .
Fe1 Fe 0.91313(3) 0.2500 0.56943(3) 0.01248(9) Uani 1 2 d S
N1 N 0.91666(12) 0.12713(8) 0.35352(15) 0.0171(3) Uani 1 1 d .
C2 C 1.0693(2) 0.2500 0.5904(2) 0.0181(6) Uani 1 2 d S
O2 O 1.16428(17) 0.2500 0.59870(19) 0.0290(5) Uani 1 2 d S
Cl2 Cl 0.61782(4) 0.15176(3) 0.58462(5) 0.02589(12) Uani 1 1 d .
C4 C 0.90773(16) 0.06321(10) 0.26033(18) 0.0185(4) Uani 1 1 d .
C3 C 0.91571(14) 0.17529(10) 0.43152(17) 0.0162(4) Uani 1 1 d .
C5 C 0.84114(18) 0.00441(11) 0.3396(2) 0.0307(5) Uani 1 1 d .
H5A H 0.8832 -0.0100 0.4230 0.046 Uiso 1 1 calc R
H5B H 0.8301 -0.0392 0.2803 0.046 Uiso 1 1 calc R
H5C H 0.7674 0.0247 0.3665 0.046 Uiso 1 1 calc R
C6 C 1.02682(16) 0.03732(11) 0.2270(2) 0.0253(4) Uani 1 1 d .
H6A H 1.0686 0.0777 0.1821 0.038 Uiso 1 1 calc R
H6B H 1.0233 -0.0055 0.1643 0.038 Uiso 1 1 calc R
H6C H 1.0654 0.0230 0.3129 0.038 Uiso 1 1 calc R
C7 C 0.84573(18) 0.08872(12) 0.13023(19) 0.0309(5) Uani 1 1 d .
H7A H 0.7710 0.1079 0.1558 0.046 Uiso 1 1 calc R
H7B H 0.8369 0.0467 0.0666 0.046 Uiso 1 1 calc R
H7C H 0.8894 0.1280 0.0846 0.046 Uiso 1 1 calc R

loop_
_atom_site_aniso_label
_atom_site_aniso_U_11
_atom_site_aniso_U_22
_atom_site_aniso_U_33
_atom_site_aniso_U_23
_atom_site_aniso_U_13
_atom_site_aniso_U_12
Ga1 0.01281(14) 0.01594(14) 0.01304(14) 0.000 -0.00106(11) 0.000
Cl1 0.0238(3) 0.0316(3) 0.0142(3) 0.000 -0.0046(3) 0.000
O1 0.0266(8) 0.0265(7) 0.0259(7) -0.0122(6) -0.0035(6) 0.0043(6)
C1 0.0145(9) 0.0190(9) 0.0185(9) 0.0028(7) -0.0050(8) -0.0016(7)
Fe1 0.01377(19) 0.01233(17) 0.01134(17) 0.000 -0.00139(14) 0.000
N1 0.0179(8) 0.0182(7) 0.0151(7) -0.0021(6) 0.0014(6) 0.0001(6)
C2 0.0216(16) 0.0185(12) 0.0142(12) 0.000 -0.0010(10) 0.000
O2 0.0145(11) 0.0456(13) 0.0270(11) 0.000 -0.0022(8) 0.000
Cl2 0.0243(3) 0.0280(2) 0.0253(2) 0.00583(19) -0.0023(2) -0.0112(2)
C4 0.0204(10) 0.0188(9) 0.0164(9) -0.0078(7) 0.0018(7) -0.0021(8)
C3 0.0140(9) 0.0188(9) 0.0157(8) 0.0051(7) -0.0007(7) -0.0005(7)
C5 0.0330(12) 0.0255(10) 0.0336(11) -0.0082(9) 0.0056(10) -0.0100(9)
C6 0.0237(11) 0.0260(10) 0.0261(10) -0.0049(8) 0.0039(8) 0.0036(9)
C7 0.0319(12) 0.0425(12) 0.0181(10) -0.0082(9) -0.0033(9) 0.0031(10)

loop_
_atom_type_symbol
_atom_type_description
_atom_type_scat_dispersion_real
_atom_type_scat_dispersion_imag
_atom_type_scat_source
C C 0.0033 0.0016 'International Tables Vol C Tables 4.2.6.8 and 6.1.1.4'
H H 0.0000 0.0000 'International Tables Vol C Tables 4.2.6.8 and 6.1.1.4'
N N 0.0061 0.0033 'International Tables Vol C Tables 4.2.6.8 and 6.1.1.4'
O O 0.0106 0.0060 'International Tables Vol C Tables 4.2.6.8 and 6.1.1.4'
Cl Cl 0.1484 0.1585 'International Tables Vol C Tables 4.2.6.8 and 6.1.1.4'
Fe Fe 0.3463 0.8444 'International Tables Vol C Tables 4.2.6.8 and 6.1.1.4'
Ga Ga 0.2307 1.6083 'International Tables Vol C Tables 4.2.6.8 and 6.1.1.4'

loop_
_geom_angle_atom_site_label_1
_geom_angle_atom_site_label_2
_geom_angle_atom_site_label_3
_geom_angle
_geom_angle_site_symmetry_1
_geom_angle_site_symmetry_3
Cl1 Ga1 Cl2 103.744(18) . 7_565
Cl1 Ga1 Cl2 103.744(18) . .
Cl2 Ga1 Cl2 105.77(3) 7_565 .
Cl1 Ga1 Fe1 115.46(2) . .
Cl2 Ga1 Fe1 113.494(15) 7_565 .
Cl2 Ga1 Fe1 113.494(15) . .
O1 C1 Fe1 179.26(17) . .
C1 Fe1 C1 89.07(11) . 7_565
C1 Fe1 C2 98.53(8) . .
C1 Fe1 C2 98.53(8) 7_565 .
C1 Fe1 C3 88.89(7) . 7_565
C1 Fe1 C3 168.00(8) 7_565 7_565
C2 Fe1 C3 93.46(7) . 7_565
C1 Fe1 C3 168.00(8) . .
C1 Fe1 C3 88.89(7) 7_565 .
C2 Fe1 C3 93.46(7) . .
C3 Fe1 C3 90.67(10) 7_565 .
C1 Fe1 Ga1 87.19(6) . .
C1 Fe1 Ga1 87.18(6) 7_565 .
C2 Fe1 Ga1 171.94(8) . .
C3 Fe1 Ga1 80.91(5) 7_565 .
C3 Fe1 Ga1 80.91(5) . .
C3 N1 C4 174.45(17) . .
O2 C2 Fe1 177.8(2) . .
N1 C4 C6 107.74(15) . .
N1 C4 C7 107.63(15) . .
C6 C4 C7 111.39(15) . .
N1 C4 C5 106.00(14) . .
C6 C4 C5 111.84(16) . .
C7 C4 C5 111.91(17) . .
N1 C3 Fe1 176.25(15) . .
C4 C5 H5A 109.5 . .
C4 C5 H5B 109.5 . .
H5A C5 H5B 109.5 . .
C4 C5 H5C 109.5 . .
H5A C5 H5C 109.5 . .
H5B C5 H5C 109.5 . .
C4 C6 H6A 109.5 . .
C4 C6 H6B 109.5 . .
H6A C6 H6B 109.5 . .
C4 C6 H6C 109.5 . .
H6A C6 H6C 109.5 . .
H6B C6 H6C 109.5 . .
C4 C7 H7A 109.5 . .
C4 C7 H7B 109.5 . .
H7A C7 H7B 109.5 . .
C4 C7 H7C 109.5 . .
H7A C7 H7C 109.5 . .
H7B C7 H7C 109.5 . .

loop_
_geom_bond_atom_site_label_1
_geom_bond_atom_site_label_2
_geom_bond_distance
_geom_bond_site_symmetry_2
Ga1 Cl1 2.2113(7) .
Ga1 Cl2 2.2179(5) 7_565
Ga1 Cl2 2.2179(5) .
Ga1 Fe1 2.4638(5) .
O1 C1 1.133(2) .
C1 Fe1 1.8104(18) .
Fe1 C1 1.8105(18) 7_565
Fe1 C2 1.857(3) .
Fe1 C3 1.8911(18) 7_565
Fe1 C3 1.8912(18) .
N1 C3 1.147(2) .
N1 C4 1.464(2) .
C2 O2 1.126(3) .
C4 C6 1.518(3) .
C4 C7 1.523(3) .
C4 C5 1.525(3) .
C5 H5A 0.9800 .
C5 H5B 0.9800 .
C5 H5C 0.9800 .
C6 H6A 0.9800 .
C6 H6B 0.9800 .
C6 H6C 0.9800 .
C7 H7A 0.9800 .
C7 H7B 0.9800 .
C7 H7C 0.9800 .

loop_
_geom_torsion_atom_site_label_1
_geom_torsion_atom_site_label_2
_geom_torsion_atom_site_label_3
_geom_torsion_atom_site_label_4
_geom_torsion
_geom_torsion_site_symmetry_1
_geom_torsion_site_symmetry_4
Cl1 Ga1 Fe1 C1 135.40(5) . .
Cl2 Ga1 Fe1 C1 15.80(6) 7_565 .
Cl2 Ga1 Fe1 C1 -105.00(6) . .
Cl1 Ga1 Fe1 C1 -135.40(5) . 7_565
Cl2 Ga1 Fe1 C1 105.00(6) 7_565 7_565
Cl2 Ga1 Fe1 C1 -15.80(6) . 7_565
Cl1 Ga1 Fe1 C3 46.08(5) . 7_565
Cl2 Ga1 Fe1 C3 -73.52(5) 7_565 7_565
Cl2 Ga1 Fe1 C3 165.67(5) . 7_565
Cl1 Ga1 Fe1 C3 -46.08(5) . .
Cl2 Ga1 Fe1 C3 -165.68(5) 7_565 .
Cl2 Ga1 Fe1 C3 73.52(5) . .
